data_7247221
loop_
_publ_author_name
'Kim, Gyeongwoo'
'Han, Jihun'
'Kim, Dongwon'
'Jung, Ok-Sang'

_publ_section_title
;
 Single crystals of cyclodimeric zinc(ii) complexes containing
 9,10-bis((isoquinolin-5-yloxy)methyl)anthracene: reversible adsorption of
 target molecules and recognition of CH2I2 in an SCSC mode
;
_journal_issue 36
_journal_name_full CrystEngComm
_journal_page_first 5077
_journal_page_last 5084
_journal_paper_doi 10.1039/D3CE00671A
_journal_volume 25
_journal_year 2023
_chemical_formula_moiety 'C46 H38 Cl4 N4 O2 Zn2, 2(C6 H7 N)'
_chemical_formula_sum 'C58 H52 Cl4 N6 O2 Zn2'
_chemical_formula_weight 1137.59
_space_group_crystal_system monoclinic
_space_group_IT_number 14
_space_group_name_Hall '-P 2yn'
_space_group_name_H-M_alt 'P 1 21/n 1'
_atom_sites_solution_hydrogens mixed
_atom_sites_solution_primary dual
_audit_creation_method SHELXL-2019/2
_audit_update_record
;
2023-07-04 deposited with the CCDC.	2023-08-16 downloaded from the CCDC.
;
_cell_angle_alpha 90
_cell_angle_beta 91.674(5)
_cell_angle_gamma 90
_cell_formula_units_Z 2
_cell_length_a 6.0205(10)
_cell_length_b 18.300(3)
_cell_length_c 23.836(4)
_cell_measurement_reflns_used 9944
_cell_measurement_temperature 173(2)
_cell_measurement_theta_max 23.22
_cell_measurement_theta_min 2.38
_cell_volume 2625.0(8)
_computing_cell_refinement 'Bruker APEX4 software'
_computing_data_collection 'Bruker APEX4 software'
_computing_data_reduction 'Bruker APEX4 software'
_computing_molecular_graphics ORTEP
_computing_publication_material CIFTAB
_computing_structure_refinement 'SHELXL-2019/2 (Sheldrick, 2019)'
_computing_structure_solution 'SHELXT 2018/2 (Sheldrick, 2018)'
_diffrn_ambient_temperature 173(2)
_diffrn_measured_fraction_theta_full 0.999
_diffrn_measured_fraction_theta_max 0.998
_diffrn_measurement_device_type 'Photon II detector'
_diffrn_measurement_method 'phi and omega scans'
_diffrn_radiation_type MoK\a
_diffrn_radiation_wavelength 0.71073
_diffrn_reflns_av_R_equivalents 0.1028
_diffrn_reflns_av_unetI/netI 0.0270
_diffrn_reflns_Laue_measured_fraction_full 0.999
_diffrn_reflns_Laue_measured_fraction_max 0.998
_diffrn_reflns_limit_h_max 7
_diffrn_reflns_limit_h_min -7
_diffrn_reflns_limit_k_max 22
_diffrn_reflns_limit_k_min -22
_diffrn_reflns_limit_l_max 29
_diffrn_reflns_limit_l_min -29
_diffrn_reflns_number 153310
_diffrn_reflns_point_group_measured_fraction_full 0.999
_diffrn_reflns_point_group_measured_fraction_max 0.998
_diffrn_reflns_theta_full 25.242
_diffrn_reflns_theta_max 26.402
_diffrn_reflns_theta_min 2.040
_diffrn_source 'Ius Microfocus'
_exptl_absorpt_coefficient_mu 1.167
_exptl_absorpt_correction_T_max 0.7454
_exptl_absorpt_correction_T_min 0.6955
_exptl_absorpt_correction_type multi-scan
_exptl_absorpt_process_details SADABS
_exptl_crystal_colour yellow
_exptl_crystal_density_diffrn 1.439
_exptl_crystal_description block
_exptl_crystal_F_000 1172
_exptl_crystal_size_max 0.080
_exptl_crystal_size_mid 0.050
_exptl_crystal_size_min 0.020
_refine_diff_density_max 0.356
_refine_diff_density_min -0.519
_refine_diff_density_rms 0.069
_refine_ls_extinction_method none
_refine_ls_goodness_of_fit_ref 1.050
_refine_ls_hydrogen_treatment mixed
_refine_ls_matrix_type full
_refine_ls_number_parameters 371
_refine_ls_number_reflns 5383
_refine_ls_number_restraints 309
_refine_ls_restrained_S_all 1.035
_refine_ls_R_factor_all 0.0661
_refine_ls_R_factor_gt 0.0451
_refine_ls_shift/su_max 0.002
_refine_ls_shift/su_mean 0.000
_refine_ls_structure_factor_coef Fsqd
_refine_ls_weighting_details 'w=1/[\s^2^(Fo^2^)+(0.0449P)^2^+3.9546P] where P=(Fo^2^+2Fc^2^)/3'
_refine_ls_weighting_scheme calc
_refine_ls_wR_factor_gt 0.1054
_refine_ls_wR_factor_ref 0.1173
_reflns_Friedel_coverage 0.000
_reflns_number_gt 4097
_reflns_number_total 5383
_reflns_threshold_expression 'I > 2\s(I)'
_cod_data_source_file d3ce00671a2.cif
_cod_data_source_block ZnCl_Aniline_Ex
_cod_depositor_comments
;
The following automatic conversions were performed:

data item '_exptl_absorpt_correction_type' value 'MULTI-SCAN' was
changed to 'multi-scan' in accordance with the
/home/data/users/saulius/crontab/automatic-downloads/rss-feeds/RSC/lib/dictionaries/cif_core.dic
dictionary named 'cif_core.dic' version 2.4.2 last updated on
2011-04-26.

Automatic conversion script
Id: cif_fix_values 8170 2020-07-09 18:12:32Z antanas 

 Adding full bibliography for 7247220--7247223.cif.
;
_cod_original_sg_symbol_H-M 'P 21/n'
_cod_database_code 7247221
_shelx_shelxl_version_number 2019/2
_shelx_space_group_comment
; 
The symmetry employed for this shelxl refinement is uniquely defined 
by the following loop, which should always be used as a source of 
symmetry information in preference to the above space-group names. 
They are only intended as comments. 
;
_shelx_estimated_absorpt_t_min 0.912
_shelx_estimated_absorpt_t_max 0.977

loop_
_space_group_symop_operation_xyz
'x, y, z'
'-x+1/2, y+1/2, -z+1/2'
'-x, -y, -z'
'x-1/2, -y-1/2, z-1/2'

loop_
_atom_site_label
_atom_site_type_symbol
_atom_site_fract_x
_atom_site_fract_y
_atom_site_fract_z
_atom_site_U_iso_or_equiv
_atom_site_adp_type
_atom_site_occupancy
_atom_site_site_symmetry_order
_atom_site_calc_flag
_atom_site_refinement_flags_posn
_atom_site_refinement_flags_adp
_atom_site_refinement_flags_occupancy
_atom_site_disorder_assembly
_atom_site_disorder_group
Cl1 Cl 0.79535(16) 0.36810(5) 0.96619(4) 0.0482(2) Uani 1 1 d . . . . .
Zn1 Zn 0.67707(6) 0.46759(2) 0.92094(2) 0.03808(13) Uani 1 1 d . . . . .
Cl2 Cl 0.30854(14) 0.48306(5) 0.92195(4) 0.0491(2) Uani 1 1 d . . . . .
N2 N 0.8120(6) 0.56486(18) 0.94724(13) 0.0456(7) Uani 1 1 d . . . . .
H1 H 0.952(8) 0.559(2) 0.9562(19) 0.068 Uiso 1 1 d . U . . .
H6 H 0.742(8) 0.575(3) 0.9735(19) 0.068 Uiso 1 1 d . U . . .
N1 N 0.7598(5) 0.45636(15) 0.83897(11) 0.0384(6) Uani 1 1 d . . . . .
O1 O 0.8122(4) 0.47015(13) 0.63206(9) 0.0423(6) Uani 1 1 d . . . . .
C1 C 0.6597(6) 0.55519(19) 0.51361(12) 0.0394(7) Uani 1 1 d . . . . .
C2 C 0.8136(7) 0.6130(2) 0.52618(14) 0.0475(9) Uani 1 1 d . . . . .
H2 H 0.933954 0.604132 0.551949 0.057 Uiso 1 1 calc R U . . .
C3 C 0.7922(7) 0.6797(2) 0.50239(15) 0.0518(9) Uani 1 1 d . . . . .
H3 H 0.897957 0.716858 0.511073 0.062 Uiso 1 1 calc R U . . .
C4 C 0.6121(8) 0.6943(2) 0.46452(15) 0.0547(10) Uani 1 1 d . . . . .
H4 H 0.597251 0.741335 0.447970 0.066 Uiso 1 1 calc R U . . .
C5 C 0.4619(7) 0.6419(2) 0.45182(14) 0.0479(9) Uani 1 1 d . . . . .
H5 H 0.342994 0.652954 0.426135 0.058 Uiso 1 1 calc R U . . .
C6 C 0.4752(6) 0.57010(19) 0.47575(12) 0.0404(8) Uani 1 1 d . . . . .
C7 C 0.6824(6) 0.48458(19) 0.53696(13) 0.0406(8) Uani 1 1 d . . . . .
C8 C 0.8798(6) 0.4657(2) 0.57453(13) 0.0457(8) Uani 1 1 d . . . . .
H8A H 0.932339 0.415741 0.566180 0.055 Uiso 1 1 calc R U . . .
H8B H 1.002897 0.500355 0.568147 0.055 Uiso 1 1 calc R U . . .
C9 C 0.9504(5) 0.43812(18) 0.67139(13) 0.0375(7) Uani 1 1 d . . . . .
C10 C 0.8799(5) 0.44484(17) 0.72742(13) 0.0342(7) Uani 1 1 d . . . . .
C11 C 1.0062(5) 0.40941(17) 0.77038(13) 0.0358(7) Uani 1 1 d . . . . .
C12 C 1.1995(6) 0.3699(2) 0.75768(15) 0.0470(9) Uani 1 1 d . . . . .
H12 H 1.281294 0.345122 0.786544 0.056 Uiso 1 1 calc R U . . .
C13 C 1.2678(6) 0.3676(2) 0.70400(16) 0.0482(9) Uani 1 1 d . . . . .
H13 H 1.400542 0.342323 0.695621 0.058 Uiso 1 1 calc R U . . .
C14 C 1.1445(6) 0.40224(19) 0.66056(14) 0.0427(8) Uani 1 1 d . . . . .
H14 H 1.196300 0.400742 0.623309 0.051 Uiso 1 1 calc R U . . .
C15 C 0.6943(5) 0.48626(19) 0.74264(13) 0.0400(8) Uani 1 1 d . . . . .
H15 H 0.606183 0.510368 0.714595 0.048 Uiso 1 1 calc R U . . .
C16 C 0.6415(6) 0.4918(2) 0.79728(13) 0.0415(8) Uani 1 1 d . . . . .
H16 H 0.518291 0.521114 0.807003 0.050 Uiso 1 1 calc R U . . .
C17 C 0.9330(6) 0.41717(18) 0.82556(13) 0.0395(7) Uani 1 1 d . . . . .
H17 H 1.013580 0.392657 0.854809 0.047 Uiso 1 1 calc R U . . .
C18 C 0.7805(6) 0.62353(18) 0.90719(13) 0.0373(7) Uani 1 1 d . . . . .
C19 C 0.5875(6) 0.6634(2) 0.90652(17) 0.0500(9) Uani 1 1 d . . . . .
H19 H 0.478127 0.654483 0.933649 0.060 Uiso 1 1 calc R U . . .
C20 C 0.5538(7) 0.7162(2) 0.8662(2) 0.0628(11) Uani 1 1 d . . . . .
H20 H 0.420461 0.744015 0.865759 0.075 Uiso 1 1 calc R U . . .
C21 C 0.7098(7) 0.7295(2) 0.82663(17) 0.0579(10) Uani 1 1 d . . . . .
H21 H 0.684549 0.765886 0.798767 0.070 Uiso 1 1 calc R U . . .
C22 C 0.9046(7) 0.6890(2) 0.82781(16) 0.0517(9) Uani 1 1 d . . . . .
H22 H 1.014104 0.698036 0.800754 0.062 Uiso 1 1 calc R U . . .
C23 C 0.9402(6) 0.6358(2) 0.86811(15) 0.0438(8) Uani 1 1 d . . . . .
H23 H 1.073428 0.607937 0.868860 0.053 Uiso 1 1 calc R U . . .
C24A C 0.3246(15) 0.2417(3) 0.8820(4) 0.045(2) Uani 0.575(7) 1 d G U P A 1
C25A C 0.4916(11) 0.2175(3) 0.8475(3) 0.0445(18) Uani 0.575(7) 1 d G U P A 1
H25A H 0.619585 0.246872 0.842387 0.053 Uiso 0.575(7) 1 calc R U P A 1
C26A C 0.4713(9) 0.1505(3) 0.8205(2) 0.0410(16) Uani 0.575(7) 1 d G U P A 1
H26A H 0.585380 0.133965 0.796871 0.049 Uiso 0.575(7) 1 calc R U P A 1
C27A C 0.2840(10) 0.1076(2) 0.8280(3) 0.0484(18) Uani 0.575(7) 1 d G U P A 1
H27A H 0.270067 0.061719 0.809496 0.058 Uiso 0.575(7) 1 calc R U P A 1
C28A C 0.1170(9) 0.1317(4) 0.8625(3) 0.060(2) Uani 0.575(7) 1 d G U P A 1
H28A H -0.011046 0.102380 0.867635 0.072 Uiso 0.575(7) 1 calc R U P A 1
C29A C 0.1373(13) 0.1988(4) 0.8895(4) 0.061(2) Uani 0.575(7) 1 d G U P A 1
H29A H 0.023154 0.215288 0.913152 0.073 Uiso 0.575(7) 1 calc R U P A 1
N30A N 0.2805(15) 0.2959(4) 0.9197(4) 0.113(3) Uani 0.575(7) 1 d . U P A 1
H30A H 0.381303 0.329501 0.927568 0.136 Uiso 0.575(7) 1 calc R U P A 1
H30B H 0.151340 0.297203 0.936035 0.136 Uiso 0.575(7) 1 calc R U P A 1
C24B C 0.300(2) 0.2339(5) 0.8922(5) 0.046(3) Uani 0.425(7) 1 d G U P A 2
H24B H 0.270954 0.273116 0.917049 0.055 Uiso 0.425(7) 1 calc R U P A 2
C25B C 0.4881(18) 0.2351(5) 0.8599(5) 0.052(2) Uani 0.425(7) 1 d G U P A 2
C26B C 0.5301(15) 0.1777(7) 0.8235(4) 0.061(3) Uani 0.425(7) 1 d G U P A 2
H26B H 0.658883 0.178583 0.801368 0.073 Uiso 0.425(7) 1 calc R U P A 2
C27B C 0.384(2) 0.1192(5) 0.8194(4) 0.065(3) Uani 0.425(7) 1 d G U P A 2
H27B H 0.412287 0.079938 0.794477 0.078 Uiso 0.425(7) 1 calc R U P A 2
C28B C 0.1951(19) 0.1179(4) 0.8517(5) 0.066(3) Uani 0.425(7) 1 d G U P A 2
H28B H 0.095024 0.077881 0.848871 0.079 Uiso 0.425(7) 1 calc R U P A 2
C29B C 0.1532(17) 0.1753(6) 0.8881(5) 0.052(3) Uani 0.425(7) 1 d G U P A 2
H29B H 0.024354 0.174469 0.910157 0.063 Uiso 0.425(7) 1 calc R U P A 2
N30B N 0.6703(14) 0.2660(5) 0.8399(4) 0.063(2) Uani 0.425(7) 1 d . U P A 2
H30C H 0.746164 0.243368 0.814054 0.076 Uiso 0.425(7) 1 calc R U P A 2
H30D H 0.714604 0.308906 0.852471 0.076 Uiso 0.425(7) 1 calc R U P A 2

loop_
_atom_site_aniso_label
_atom_site_aniso_U_11
_atom_site_aniso_U_22
_atom_site_aniso_U_33
_atom_site_aniso_U_23
_atom_site_aniso_U_13
_atom_site_aniso_U_12
Cl1 0.0560(5) 0.0442(5) 0.0438(5) 0.0119(4) -0.0109(4) -0.0044(4)
Zn1 0.0405(2) 0.0440(2) 0.0295(2) 0.00475(16) -0.00156(15) -0.00008(17)
Cl2 0.0368(4) 0.0684(6) 0.0421(5) 0.0052(4) -0.0010(3) -0.0006(4)
N2 0.0471(18) 0.0520(18) 0.0371(16) 0.0080(14) -0.0085(13) -0.0065(15)
N1 0.0412(15) 0.0453(16) 0.0285(13) 0.0029(11) -0.0035(11) 0.0037(12)
O1 0.0505(14) 0.0521(14) 0.0244(11) -0.0008(10) 0.0005(10) 0.0128(11)
C1 0.053(2) 0.0429(18) 0.0225(14) -0.0052(13) 0.0065(13) 0.0080(15)
C2 0.060(2) 0.054(2) 0.0282(16) -0.0074(15) 0.0046(15) 0.0049(18)
C3 0.070(3) 0.043(2) 0.042(2) -0.0104(16) 0.0109(18) -0.0022(18)
C4 0.087(3) 0.040(2) 0.0376(19) -0.0015(16) 0.0123(19) 0.009(2)
C5 0.069(2) 0.046(2) 0.0285(17) 0.0001(15) 0.0039(16) 0.0132(18)
C6 0.057(2) 0.0441(19) 0.0202(14) -0.0028(13) 0.0064(14) 0.0089(16)
C7 0.053(2) 0.049(2) 0.0201(14) -0.0021(13) 0.0053(13) 0.0090(16)
C8 0.056(2) 0.055(2) 0.0262(16) 0.0013(15) 0.0057(15) 0.0124(17)
C9 0.0418(18) 0.0377(17) 0.0326(16) -0.0034(13) -0.0045(13) 0.0029(14)
C10 0.0391(17) 0.0322(16) 0.0309(16) -0.0015(12) -0.0056(13) 0.0008(13)
C11 0.0393(17) 0.0333(16) 0.0341(16) -0.0022(13) -0.0085(13) 0.0002(13)
C12 0.046(2) 0.049(2) 0.046(2) -0.0055(16) -0.0130(16) 0.0108(16)
C13 0.0431(19) 0.050(2) 0.051(2) -0.0139(17) -0.0059(16) 0.0105(16)
C14 0.0446(19) 0.047(2) 0.0361(17) -0.0092(15) -0.0012(14) 0.0059(16)
C15 0.0415(18) 0.049(2) 0.0291(16) 0.0024(14) -0.0052(13) 0.0076(15)
C16 0.0420(19) 0.050(2) 0.0324(17) 0.0020(14) -0.0014(14) 0.0101(15)
C17 0.0434(18) 0.0403(18) 0.0343(17) 0.0018(14) -0.0095(14) 0.0043(15)
C18 0.0439(18) 0.0365(17) 0.0311(16) 0.0017(13) -0.0039(14) -0.0087(14)
C19 0.048(2) 0.044(2) 0.058(2) 0.0035(17) 0.0124(17) -0.0012(17)
C20 0.049(2) 0.050(2) 0.090(3) 0.017(2) 0.001(2) 0.0053(18)
C21 0.066(3) 0.050(2) 0.057(2) 0.0204(19) -0.011(2) -0.006(2)
C22 0.055(2) 0.056(2) 0.045(2) 0.0066(17) 0.0084(17) -0.0126(19)
C23 0.0383(18) 0.047(2) 0.046(2) 0.0029(16) 0.0018(15) -0.0012(15)
C24A 0.047(4) 0.053(4) 0.037(4) 0.007(3) 0.002(3) 0.009(3)
C25A 0.044(3) 0.040(4) 0.050(4) 0.000(3) -0.001(3) 0.005(3)
C26A 0.035(3) 0.039(4) 0.049(3) 0.002(3) 0.002(3) -0.009(3)
C27A 0.033(4) 0.056(4) 0.057(4) 0.002(3) 0.008(3) -0.005(3)
C28A 0.049(4) 0.068(5) 0.063(5) -0.004(4) 0.012(4) 0.000(4)
C29A 0.060(4) 0.067(5) 0.057(4) 0.001(4) 0.009(4) 0.008(4)
N30A 0.094(6) 0.072(5) 0.173(9) -0.043(5) -0.025(5) 0.012(4)
C24B 0.050(5) 0.043(5) 0.043(5) 0.001(4) 0.001(4) -0.001(4)
C25B 0.052(4) 0.059(5) 0.044(5) 0.013(4) -0.002(4) 0.007(4)
C26B 0.061(5) 0.064(6) 0.057(5) 0.007(4) 0.001(4) 0.006(4)
C27B 0.070(7) 0.067(6) 0.057(5) -0.007(5) 0.005(5) 0.007(5)
C28B 0.069(6) 0.056(5) 0.073(6) -0.009(5) -0.003(5) -0.002(5)
C29B 0.055(5) 0.049(6) 0.053(5) -0.002(5) 0.002(4) -0.008(4)
N30B 0.064(4) 0.056(4) 0.069(5) 0.002(4) 0.006(4) -0.016(4)

loop_
_atom_type_symbol
_atom_type_description
_atom_type_scat_dispersion_real
_atom_type_scat_dispersion_imag
_atom_type_scat_source
C C 0.0033 0.0016 'International Tables Vol C Tables 4.2.6.8 and 6.1.1.4'
H H 0.0000 0.0000 'International Tables Vol C Tables 4.2.6.8 and 6.1.1.4'
N N 0.0061 0.0033 'International Tables Vol C Tables 4.2.6.8 and 6.1.1.4'
O O 0.0106 0.0060 'International Tables Vol C Tables 4.2.6.8 and 6.1.1.4'
Cl Cl 0.1484 0.1585 'International Tables Vol C Tables 4.2.6.8 and 6.1.1.4'
Zn Zn 0.2839 1.4301 'International Tables Vol C Tables 4.2.6.8 and 6.1.1.4'

loop_
_geom_angle_atom_site_label_1
_geom_angle_atom_site_label_2
_geom_angle_atom_site_label_3
_geom_angle
_geom_angle_site_symmetry_1
_geom_angle_site_symmetry_3
_geom_angle_publ_flag
N1 Zn1 N2 105.96(12) . . ?
N1 Zn1 Cl1 107.37(8) . . ?
N2 Zn1 Cl1 116.41(9) . . ?
N1 Zn1 Cl2 107.03(8) . . ?
N2 Zn1 Cl2 105.75(11) . . ?
Cl1 Zn1 Cl2 113.71(4) . . ?
C18 N2 Zn1 113.6(2) . . ?
C18 N2 H1 111(3) . . ?
Zn1 N2 H1 110(3) . . ?
C18 N2 H6 107(3) . . ?
Zn1 N2 H6 103(4) . . ?
H1 N2 H6 112(4) . . ?
C17 N1 C16 118.8(3) . . ?
C17 N1 Zn1 120.4(2) . . ?
C16 N1 Zn1 120.7(2) . . ?
C9 O1 C8 116.4(3) . . ?
C7 C1 C2 122.6(3) . . ?
C7 C1 C6 119.1(3) . . ?
C2 C1 C6 118.4(3) . . ?
C3 C2 C1 121.8(4) . . ?
C3 C2 H2 119.1 . . ?
C1 C2 H2 119.1 . . ?
C2 C3 C4 120.0(4) . . ?
C2 C3 H3 120.0 . . ?
C4 C3 H3 120.0 . . ?
C5 C4 C3 120.4(4) . . ?
C5 C4 H4 119.8 . . ?
C3 C4 H4 119.8 . . ?
C4 C5 C6 122.3(4) . . ?
C4 C5 H5 118.9 . . ?
C6 C5 H5 118.9 . . ?
C7 C6 C5 122.5(3) 3_666 . ?
C7 C6 C1 120.3(3) 3_666 . ?
C5 C6 C1 117.2(3) . . ?
C6 C7 C1 120.6(3) 3_666 . ?
C6 C7 C8 118.7(3) 3_666 . ?
C1 C7 C8 120.6(3) . . ?
O1 C8 C7 108.2(3) . . ?
O1 C8 H8A 110.1 . . ?
C7 C8 H8A 110.1 . . ?
O1 C8 H8B 110.1 . . ?
C7 C8 H8B 110.1 . . ?
H8A C8 H8B 108.4 . . ?
O1 C9 C14 125.5(3) . . ?
O1 C9 C10 114.5(3) . . ?
C14 C9 C10 119.9(3) . . ?
C15 C10 C11 118.3(3) . . ?
C15 C10 C9 123.5(3) . . ?
C11 C10 C9 118.2(3) . . ?
C17 C11 C12 122.4(3) . . ?
C17 C11 C10 117.0(3) . . ?
C12 C11 C10 120.6(3) . . ?
C13 C12 C11 119.6(3) . . ?
C13 C12 H12 120.2 . . ?
C11 C12 H12 120.2 . . ?
C12 C13 C14 120.8(3) . . ?
C12 C13 H13 119.6 . . ?
C14 C13 H13 119.6 . . ?
C9 C14 C13 120.7(3) . . ?
C9 C14 H14 119.6 . . ?
C13 C14 H14 119.6 . . ?
C16 C15 C10 119.9(3) . . ?
C16 C15 H15 120.0 . . ?
C10 C15 H15 120.0 . . ?
C15 C16 N1 122.1(3) . . ?
C15 C16 H16 118.9 . . ?
N1 C16 H16 118.9 . . ?
N1 C17 C11 123.7(3) . . ?
N1 C17 H17 118.1 . . ?
C11 C17 H17 118.1 . . ?
C19 C18 C23 120.9(3) . . ?
C19 C18 N2 119.8(3) . . ?
C23 C18 N2 119.1(3) . . ?
C18 C19 C20 119.3(4) . . ?
C18 C19 H19 120.3 . . ?
C20 C19 H19 120.3 . . ?
C21 C20 C19 121.0(4) . . ?
C21 C20 H20 119.5 . . ?
C19 C20 H20 119.5 . . ?
C20 C21 C22 119.2(4) . . ?
C20 C21 H21 120.4 . . ?
C22 C21 H21 120.4 . . ?
C23 C22 C21 120.3(4) . . ?
C23 C22 H22 119.8 . . ?
C21 C22 H22 119.8 . . ?
C18 C23 C22 119.2(3) . . ?
C18 C23 H23 120.4 . . ?
C22 C23 H23 120.4 . . ?
N30A C24A C25A 140.9(7) . . ?
N30A C24A C29A 98.7(7) . . ?
C25A C24A C29A 120.0 . . ?
C26A C25A C24A 120.0 . . ?
C26A C25A H25A 120.0 . . ?
C24A C25A H25A 120.0 . . ?
C25A C26A C27A 120.0 . . ?
C25A C26A H26A 120.0 . . ?
C27A C26A H26A 120.0 . . ?
C28A C27A C26A 120.0 . . ?
C28A C27A H27A 120.0 . . ?
C26A C27A H27A 120.0 . . ?
C29A C28A C27A 120.0 . . ?
C29A C28A H28A 120.0 . . ?
C27A C28A H28A 120.0 . . ?
C28A C29A C24A 120.0 . . ?
C28A C29A H29A 120.0 . . ?
C24A C29A H29A 120.0 . . ?
C24A N30A H30A 120.0 . . ?
C24A N30A H30B 120.0 . . ?
H30A N30A H30B 120.0 . . ?
C25B C24B C29B 120.0 . . ?
C25B C24B H24B 120.0 . . ?
C29B C24B H24B 120.0 . . ?
N30B C25B C26B 86.0(9) . . ?
N30B C25B C24B 153.9(9) . . ?
C26B C25B C24B 120.0 . . ?
C25B C26B C27B 120.0 . . ?
C25B C26B N30B 45.7(6) . . ?
C27B C26B N30B 165.6(6) . . ?
C25B C26B H26B 120.0 . . ?
C27B C26B H26B 120.0 . . ?
N30B C26B H26B 74.3 . . ?
C28B C27B C26B 120.0 . . ?
C28B C27B H27B 120.0 . . ?
C26B C27B H27B 120.0 . . ?
C27B C28B C29B 120.0 . . ?
C27B C28B H28B 120.0 . . ?
C29B C28B H28B 120.0 . . ?
C28B C29B C24B 120.0 . . ?
C28B C29B H29B 120.0 . . ?
C24B C29B H29B 120.0 . . ?
C25B N30B C26B 48.3(5) . . ?
C25B N30B H30C 120.0 . . ?
C26B N30B H30C 71.7 . . ?
C25B N30B H30D 120.0 . . ?
C26B N30B H30D 168.3 . . ?
H30C N30B H30D 120.0 . . ?

loop_
_geom_bond_atom_site_label_1
_geom_bond_atom_site_label_2
_geom_bond_distance
_geom_bond_site_symmetry_2
_geom_bond_publ_flag
Cl1 Zn1 2.2228(10) . ?
Zn1 N1 2.041(3) . ?
Zn1 N2 2.047(3) . ?
Zn1 Cl2 2.2376(10) . ?
N2 C18 1.446(4) . ?
N2 H1 0.87(5) . ?
N2 H6 0.78(5) . ?
N1 C17 1.313(4) . ?
N1 C16 1.369(4) . ?
O1 C9 1.367(4) . ?
O1 C8 1.444(4) . ?
C1 C7 1.412(5) . ?
C1 C2 1.432(5) . ?
C1 C6 1.437(5) . ?
C2 C3 1.352(5) . ?
C2 H2 0.9500 . ?
C3 C4 1.415(6) . ?
C3 H3 0.9500 . ?
C4 C5 1.346(6) . ?
C4 H4 0.9500 . ?
C5 C6 1.435(5) . ?
C5 H5 0.9500 . ?
C6 C7 1.406(5) 3_666 ?
C7 C8 1.507(5) . ?
C8 H8A 0.9900 . ?
C8 H8B 0.9900 . ?
C9 C14 1.371(5) . ?
C9 C10 1.418(4) . ?
C10 C15 1.406(5) . ?
C10 C11 1.415(4) . ?
C11 C17 1.406(5) . ?
C11 C12 1.410(5) . ?
C12 C13 1.356(5) . ?
C12 H12 0.9500 . ?
C13 C14 1.407(5) . ?
C13 H13 0.9500 . ?
C14 H14 0.9500 . ?
C15 C16 1.353(4) . ?
C15 H15 0.9500 . ?
C16 H16 0.9500 . ?
C17 H17 0.9500 . ?
C18 C19 1.371(5) . ?
C18 C23 1.377(5) . ?
C19 C20 1.374(5) . ?
C19 H19 0.9500 . ?
C20 C21 1.372(6) . ?
C20 H20 0.9500 . ?
C21 C22 1.386(6) . ?
C21 H21 0.9500 . ?
C22 C23 1.381(5) . ?
C22 H22 0.9500 . ?
C23 H23 0.9500 . ?
C24A N30A 1.369(9) . ?
C24A C25A 1.3900 . ?
C24A C29A 1.3900 . ?
C25A C26A 1.3900 . ?
C25A H25A 0.9500 . ?
C26A C27A 1.3900 . ?
C26A H26A 0.9500 . ?
C27A C28A 1.3900 . ?
C27A H27A 0.9500 . ?
C28A C29A 1.3900 . ?
C28A H28A 0.9500 . ?
C29A H29A 0.9500 . ?
N30A H30A 0.8800 . ?
N30A H30B 0.8800 . ?
C24B C25B 1.3900 . ?
C24B C29B 1.3900 . ?
C24B H24B 0.9500 . ?
C25B N30B 1.334(11) . ?
C25B C26B 1.3900 . ?
C26B C27B 1.3900 . ?
C26B N30B 1.858(15) . ?
C26B H26B 0.9500 . ?
C27B C28B 1.3900 . ?
C27B H27B 0.9500 . ?
C28B C29B 1.3900 . ?
C28B H28B 0.9500 . ?
C29B H29B 0.9500 . ?
N30B H30C 0.8800 . ?
N30B H30D 0.8800 . ?

loop_
_geom_torsion_atom_site_label_1
_geom_torsion_atom_site_label_2
_geom_torsion_atom_site_label_3
_geom_torsion_atom_site_label_4
_geom_torsion
_geom_torsion_site_symmetry_1
_geom_torsion_site_symmetry_2
_geom_torsion_site_symmetry_3
_geom_torsion_site_symmetry_4
_geom_torsion_publ_flag
C7 C1 C2 C3 178.4(3) . . . . ?
C6 C1 C2 C3 -1.7(5) . . . . ?
C1 C2 C3 C4 0.9(5) . . . . ?
C2 C3 C4 C5 -0.2(5) . . . . ?
C3 C4 C5 C6 0.4(5) . . . . ?
C4 C5 C6 C7 179.4(3) . . . 3_666 ?
C4 C5 C6 C1 -1.1(5) . . . . ?
C7 C1 C6 C7 1.2(5) . . . 3_666 ?
C2 C1 C6 C7 -178.8(3) . . . 3_666 ?
C7 C1 C6 C5 -178.3(3) . . . . ?
C2 C1 C6 C5 1.7(4) . . . . ?
C2 C1 C7 C6 178.8(3) . . . 3_666 ?
C6 C1 C7 C6 -1.2(5) . . . 3_666 ?
C2 C1 C7 C8 -3.2(5) . . . . ?
C6 C1 C7 C8 176.9(3) . . . . ?
C9 O1 C8 C7 164.6(3) . . . . ?
C6 C7 C8 O1 -82.2(4) 3_666 . . . ?
C1 C7 C8 O1 99.7(4) . . . . ?
C8 O1 C9 C14 -0.5(5) . . . . ?
C8 O1 C9 C10 178.9(3) . . . . ?
O1 C9 C10 C15 -5.4(5) . . . . ?
C14 C9 C10 C15 174.1(3) . . . . ?
O1 C9 C10 C11 176.2(3) . . . . ?
C14 C9 C10 C11 -4.3(5) . . . . ?
C15 C10 C11 C17 1.3(5) . . . . ?
C9 C10 C11 C17 179.8(3) . . . . ?
C15 C10 C11 C12 -177.1(3) . . . . ?
C9 C10 C11 C12 1.4(5) . . . . ?
C17 C11 C12 C13 -176.6(3) . . . . ?
C10 C11 C12 C13 1.8(5) . . . . ?
C11 C12 C13 C14 -2.0(6) . . . . ?
O1 C9 C14 C13 -176.3(3) . . . . ?
C10 C9 C14 C13 4.3(5) . . . . ?
C12 C13 C14 C9 -1.1(6) . . . . ?
C11 C10 C15 C16 0.4(5) . . . . ?
C9 C10 C15 C16 -178.0(3) . . . . ?
C10 C15 C16 N1 -1.9(5) . . . . ?
C17 N1 C16 C15 1.5(5) . . . . ?
Zn1 N1 C16 C15 179.0(3) . . . . ?
C16 N1 C17 C11 0.3(5) . . . . ?
Zn1 N1 C17 C11 -177.2(3) . . . . ?
C12 C11 C17 N1 176.7(3) . . . . ?
C10 C11 C17 N1 -1.7(5) . . . . ?
Zn1 N2 C18 C19 85.0(4) . . . . ?
Zn1 N2 C18 C23 -91.3(3) . . . . ?
C23 C18 C19 C20 0.0(6) . . . . ?
N2 C18 C19 C20 -176.3(4) . . . . ?
C18 C19 C20 C21 0.3(7) . . . . ?
C19 C20 C21 C22 -0.5(7) . . . . ?
C20 C21 C22 C23 0.4(6) . . . . ?
C19 C18 C23 C22 0.0(5) . . . . ?
N2 C18 C23 C22 176.3(3) . . . . ?
C21 C22 C23 C18 -0.2(6) . . . . ?
N30A C24A C25A C26A 171.2(13) . . . . ?
C29A C24A C25A C26A 0.0 . . . . ?
C24A C25A C26A C27A 0.0 . . . . ?
C25A C26A C27A C28A 0.0 . . . . ?
C26A C27A C28A C29A 0.0 . . . . ?
C27A C28A C29A C24A 0.0 . . . . ?
N30A C24A C29A C28A -174.4(8) . . . . ?
C25A C24A C29A C28A 0.0 . . . . ?
C29B C24B C25B N30B 174(2) . . . . ?
C29B C24B C25B C26B 0.0 . . . . ?
N30B C25B C26B C27B -177.2(9) . . . . ?
C24B C25B C26B C27B 0.0 . . . . ?
C24B C25B C26B N30B 177.2(9) . . . . ?
C25B C26B C27B C28B 0.0 . . . . ?
N30B C26B C27B C28B -8(3) . . . . ?
C26B C27B C28B C29B 0.0 . . . . ?
C27B C28B C29B C24B 0.0 . . . . ?
C25B C24B C29B C28B 0.0 . . . . ?
C24B C25B N30B C26B -174.5(17) . . . . ?
C27B C26B N30B C25B 10(3) . . . . ?
